data_7002839
loop_
_publ_author_name
'Takemura, Yukie'
'Nakajima, Takayuki'
'Tanase, Tomoaki'

_publ_section_title
;
 Interconversion between ladder-type octanuclear and linear
 tetranuclear copper(i) complexes supported by tetraphosphine ligands
;
_journal_issue 46
_journal_name_full 'Dalton Transactions'
_journal_page_first 10231
_journal_page_last 10243
_journal_paper_doi 10.1039/b909252h
_journal_year 2009
_chemical_formula_moiety 'C89.50 H106.50 Br4.80 Cu4 O5.75 P8 S5.75 '
_chemical_formula_sum 'C89.5 H106.5 Br4.8 Cu4 O5.75 P8 S5.75'
_chemical_formula_weight 2344.18
_space_group_IT_number 14
_symmetry_cell_setting monoclinic
_symmetry_Int_Tables_number 14
_symmetry_space_group_name_Hall '-P 2ybc'
_symmetry_space_group_name_H-M 'P 1 21/c 1'
_audit_creation_date 2009-08-05
_audit_creation_method 'by CrystalStructure 3.8'
_cell_angle_alpha 90.0000
_cell_angle_beta 90.3600(8)
_cell_angle_gamma 90.0000
_cell_formula_units_Z 4
_cell_length_a 15.5897(8)
_cell_length_b 20.9612(9)
_cell_length_c 33.0596(13)
_cell_measurement_reflns_used 18993
_cell_measurement_temperature 153(2)
_cell_measurement_theta_max 27.5
_cell_measurement_theta_min 3.0
_cell_volume 10803.0(8)
_computing_cell_refinement CrystalClear
_computing_data_collection CrystalClear
_computing_data_reduction CrystalStructure
_computing_molecular_graphics ORTEP-II
_computing_publication_material 'CrystalStructure 3.8'
_computing_structure_refinement SHELXL
_computing_structure_solution SIR92
_diffrn_detector_area_resol_mean 7.31
_diffrn_measured_fraction_theta_full 0.658
_diffrn_measured_fraction_theta_max 0.659
_diffrn_measurement_device_type 'Rigaku Mercury'
_diffrn_measurement_method \w
_diffrn_radiation_type 'Mo K\a'
_diffrn_radiation_wavelength 0.71070
_diffrn_reflns_av_R_equivalents 0.043
_diffrn_reflns_limit_h_max 19
_diffrn_reflns_limit_h_min -20
_diffrn_reflns_limit_k_max 26
_diffrn_reflns_limit_k_min -26
_diffrn_reflns_limit_l_max 42
_diffrn_reflns_limit_l_min -42
_diffrn_reflns_number 64323
_diffrn_reflns_theta_full 27.50
_diffrn_reflns_theta_max 27.48
_exptl_absorpt_coefficient_mu 2.832
_exptl_absorpt_correction_T_max 0.428
_exptl_absorpt_correction_T_min 0.360
_exptl_absorpt_correction_type multi-scan
_exptl_absorpt_process_details 'Jacobson, R. (1998) Private communication'
_exptl_crystal_colour colorless
_exptl_crystal_density_diffrn 1.441
_exptl_crystal_density_method 'not measured'
_exptl_crystal_description block
_exptl_crystal_F_000 4742.00
_exptl_crystal_size_max 0.35
_exptl_crystal_size_mid 0.35
_exptl_crystal_size_min 0.30
_refine_diff_density_max 2.35
_refine_diff_density_min -1.98
_refine_ls_extinction_coef none
_refine_ls_extinction_method SHELXL
_refine_ls_goodness_of_fit_ref 1.390
_refine_ls_hydrogen_treatment refall
_refine_ls_number_parameters 1111
_refine_ls_number_reflns 22846
_refine_ls_R_factor_gt 0.1008
_refine_ls_shift/su_max 0.0100
_refine_ls_structure_factor_coef Fsqd
_refine_ls_weighting_details 'w = 1/[\s^2^(Fo^2^)+(0.2130P)^2^+109.7027P] where P=(Fo^2^+2Fc^2^)/3'
_refine_ls_weighting_scheme calc
_refine_ls_wR_factor_ref 0.2897
_reflns_number_gt 16012
_reflns_number_total 22846
_reflns_threshold_expression F^2^>2.0\s(F^2^)
_cod_data_source_file b909252h.txt
_cod_data_source_block '_compound3b-revised'
_cod_original_formula_sum 'C89.50 H106.50 Br4.80 Cu4 O5.75 P8 S5.75 '
_cod_database_code 7002839

loop_
_symmetry_equiv_pos_site_id
_symmetry_equiv_pos_as_xyz
1 +X,+Y,+Z
2 -X,1/2+Y,1/2-Z
3 -X,-Y,-Z
4 +X,1/2-Y,1/2+Z

loop_
_atom_site_label
_atom_site_type_symbol
_atom_site_fract_x
_atom_site_fract_y
_atom_site_fract_z
_atom_site_U_iso_or_equiv
_atom_site_adp_type
_atom_site_occupancy
_atom_site_symmetry_multiplicity
_atom_site_calc_flag
_atom_site_refinement_flags
_atom_site_disorder_assembly
_atom_site_disorder_group
Br(1) Br 0.63725(6) -0.00328(4) 0.82925(3) 0.0372(2) Uani 1.00 1 d . . .
Br(2) Br 0.57048(5) -0.01798(4) 0.70883(2) 0.0324(2) Uani 1.00 1 d . . .
Br(3) Br 0.49506(6) 0.02461(4) 0.59595(2) 0.0344(2) Uani 1.00 1 d . . .
Br(4) Br 0.3954(4) 0.1196(3) 0.5109(2) 0.0667(19) Uani 0.248(5) 1 d P . .
Br(5) Br 1.1629(2) 0.24977(16) 0.73743(9) 0.0636(10) Uani 0.402(4) 1 d P A 1
Br(6) Br 1.0301(2) 0.27304(15) 0.71921(10) 0.0645(10) Uani 0.402(4) 1 d P A 1
Br(7) Br 0.8892(2) 0.3044(2) 0.70284(13) 0.0860(13) Uani 0.402(4) 1 d P A 1
Br(8) Br 0.9707(6) 0.3479(5) 0.5646(3) 0.116(4) Uani 0.199(6) 1 d P . .
Br(9) Br 0.7924(10) 0.3415(8) 0.6158(6) 0.137(7) Uani 0.151(6) 1 d P . .
Cu(1) Cu 0.66625(6) 0.10522(5) 0.85376(3) 0.0320(2) Uani 1.00 1 d . . .
Cu(2) Cu 0.59883(6) 0.06259(5) 0.76476(3) 0.0289(2) Uani 1.00 1 d . . .
Cu(3) Cu 0.52716(6) 0.07514(5) 0.66426(3) 0.0280(2) Uani 1.00 1 d . . .
Cu(4) Cu 0.45621(7) 0.13558(5) 0.57812(3) 0.0345(2) Uani 1.00 1 d . . .
S(1) S 0.74481(18) 0.05519(16) 0.94168(8) 0.0547(6) Uani 1.00 1 d . . .
S(2) S 0.50345(19) 0.33830(12) 0.70510(8) 0.0480(6) Uani 1.00 1 d . . .
S(3) S 0.2177(4) 0.2815(2) 0.86340(18) 0.1124(17) Uani 1.00 1 d . . .
S(4) S 0.03688(18) 0.39455(16) 0.99847(10) 0.0597(7) Uani 1.00 1 d . . .
S(5) S 0.0919(2) 0.44089(19) 0.44149(11) 0.0677(8) Uani 1.00 1 d . . .
S(6) S 0.4372(3) 0.1027(2) 0.48441(13) 0.0726(13) Uani 0.752(5) 1 d P . .
P(1) P 0.78589(13) 0.14726(12) 0.82787(6) 0.0320(4) Uani 1.00 1 d . . .
P(2) P 0.71644(13) 0.11419(11) 0.74264(6) 0.0298(4) Uani 1.00 1 d . . .
P(3) P 0.64725(13) 0.13161(11) 0.65394(6) 0.0286(4) Uani 1.00 1 d . . .
P(4) P 0.57542(14) 0.19574(11) 0.57631(6) 0.0327(4) Uani 1.00 1 d . . .
P(5) P 0.55010(13) 0.16733(10) 0.85942(6) 0.0255(4) Uani 1.00 1 d . . .
P(6) P 0.47470(12) 0.11172(10) 0.77984(6) 0.0248(4) Uani 1.00 1 d . . .
P(7) P 0.40497(13) 0.11156(10) 0.69081(6) 0.0253(4) Uani 1.00 1 d . . .
P(8) P 0.33581(13) 0.16623(11) 0.60994(6) 0.0300(4) Uani 1.00 1 d . . .
O(1) O 0.6934(5) 0.1023(3) 0.9191(2) 0.059(2) Uani 1.00 1 d . . .
O(2) O 0.5209(6) 0.2699(4) 0.6943(2) 0.071(2) Uani 1.00 1 d . . .
O(3) O 0.2311(9) 0.3056(7) 0.9065(4) 0.126(4) Uani 1.00 1 d . . .
O(4) O -0.0066(4) 0.4190(4) 0.9613(2) 0.063(2) Uani 1.00 1 d . . .
O(5) O 0.1325(5) 0.4483(5) 0.4830(3) 0.079(2) Uani 1.00 1 d . . .
O(6) O 0.446(2) 0.1508(17) 0.5173(10) 0.096(8) Uiso 0.376(2) 1 d P B 2
O(7) O 0.374(2) 0.092(2) 0.5207(10) 0.132(17) Uiso 0.376(2) 1 d P B 2
C(1) C 0.7664(5) 0.1746(4) 0.7756(2) 0.0384(19) Uani 1.00 1 d . . .
C(2) C 0.6993(5) 0.1676(4) 0.6988(2) 0.0328(17) Uani 1.00 1 d . . .
C(3) C 0.6308(5) 0.2054(4) 0.6246(2) 0.0364(18) Uani 1.00 1 d . . .
C(4) C 0.4916(4) 0.1820(3) 0.8122(2) 0.0274(15) Uani 1.00 1 d . . .
C(5) C 0.4188(5) 0.1537(3) 0.7393(2) 0.0278(15) Uani 1.00 1 d . . .
C(6) C 0.3509(5) 0.1776(4) 0.6642(2) 0.0323(17) Uani 1.00 1 d . . .
C(11) C 0.7645(11) 0.0882(10) 0.9898(4) 0.105(6) Uani 1.00 1 d . . .
C(12) C 0.6689(16) -0.0035(7) 0.9544(6) 0.125(8) Uani 1.00 1 d . . .
C(13) C 0.5723(8) 0.3544(6) 0.7468(3) 0.061(2) Uani 1.00 1 d . . .
C(14) C 0.4023(9) 0.3395(6) 0.7298(4) 0.075(4) Uani 1.00 1 d . . .
C(15) C 0.2716(10) 0.3267(17) 0.8336(10) 0.193(17) Uani 1.00 1 d . . .
C(16) C 0.1160(11) 0.3091(10) 0.8516(5) 0.104(5) Uani 1.00 1 d . . .
C(17) C 0.0986(11) 0.3234(8) 0.9822(9) 0.136(9) Uani 1.00 1 d . . .
C(18) C 0.1284(7) 0.4433(7) 1.0069(3) 0.069(3) Uani 1.00 1 d . . .
C(19) C 0.0901(9) 0.3621(9) 0.4305(5) 0.094(5) Uani 1.00 1 d . . .
C(20) C -0.0222(8) 0.4511(9) 0.4483(6) 0.098(5) Uani 1.00 1 d . . .
C(21) C 0.4225(18) 0.1859(13) 0.4709(8) 0.049(6) Uiso 0.376(2) 1 d P B 2
C(22) C 0.3488(18) 0.0789(14) 0.4483(8) 0.049(6) Uiso 0.376(2) 1 d P B 2
C(23) C 0.404(3) 0.127(2) 0.4374(17) 0.108(15) Uiso 0.376(2) 1 d P B 2
C(24) C 0.370(2) 0.036(2) 0.4902(13) 0.082(10) Uiso 0.376(2) 1 d P B 2
C(101) C 0.8288(5) 0.2175(4) 0.8528(2) 0.039(2) Uani 1.00 1 d . . .
C(102) C 0.8378(8) 0.2772(6) 0.8347(3) 0.062(3) Uani 1.00 1 d . . .
C(103) C 0.8715(8) 0.3294(5) 0.8555(4) 0.067(3) Uani 1.00 1 d . . .
C(104) C 0.8991(7) 0.3194(5) 0.8956(3) 0.058(2) Uani 1.00 1 d . . .
C(105) C 0.8944(6) 0.2604(5) 0.9131(3) 0.049(2) Uani 1.00 1 d . . .
C(106) C 0.8597(6) 0.2107(5) 0.8923(2) 0.042(2) Uani 1.00 1 d . . .
C(107) C 0.8832(5) 0.0992(6) 0.8247(2) 0.047(2) Uani 1.00 1 d . . .
C(108) C 0.8784(6) 0.0336(6) 0.8343(3) 0.056(2) Uani 1.00 1 d . . .
C(109) C 0.9521(8) -0.0025(6) 0.8318(4) 0.069(3) Uani 1.00 1 d . . .
C(110) C 1.0320(7) 0.0245(8) 0.8206(4) 0.076(4) Uani 1.00 1 d . . .
C(111) C 1.0334(6) 0.0844(7) 0.8134(3) 0.063(3) Uani 1.00 1 d . . .
C(112) C 0.9617(6) 0.1263(6) 0.8144(3) 0.054(2) Uani 1.00 1 d . . .
C(113) C 0.8065(5) 0.0635(5) 0.7291(2) 0.043(2) Uani 1.00 1 d . . .
C(114) C 0.8029(7) -0.0000(6) 0.7367(3) 0.057(2) Uani 1.00 1 d . . .
C(115) C 0.8717(8) -0.0410(7) 0.7281(4) 0.075(4) Uani 1.00 1 d . . .
C(116) C 0.9438(8) -0.0159(9) 0.7122(4) 0.081(5) Uani 1.00 1 d . . .
C(117) C 0.9511(7) 0.0470(8) 0.7048(4) 0.072(3) Uani 1.00 1 d . . .
C(118) C 0.8822(6) 0.0902(8) 0.7125(3) 0.066(3) Uani 1.00 1 d . . .
C(119) C 0.7358(5) 0.0897(4) 0.6291(2) 0.0354(19) Uani 1.00 1 d . . .
C(120) C 0.7330(6) 0.0252(5) 0.6256(2) 0.042(2) Uani 1.00 1 d . . .
C(121) C 0.8004(7) -0.0065(6) 0.6066(3) 0.058(2) Uani 1.00 1 d . . .
C(122) C 0.8694(6) 0.0255(7) 0.5917(3) 0.058(3) Uani 1.00 1 d . . .
C(123) C 0.8718(6) 0.0916(7) 0.5955(3) 0.059(3) Uani 1.00 1 d . . .
C(124) C 0.8067(6) 0.1240(6) 0.6147(3) 0.050(2) Uani 1.00 1 d . . .
C(125) C 0.6614(5) 0.1698(5) 0.5429(2) 0.044(2) Uani 1.00 1 d . . .
C(126) C 0.6631(7) 0.1090(6) 0.5278(3) 0.059(3) Uani 1.00 1 d . . .
C(127) C 0.7309(9) 0.0883(8) 0.5063(3) 0.085(5) Uani 1.00 1 d . . .
C(128) C 0.7968(9) 0.1227(10) 0.4969(3) 0.081(5) Uani 1.00 1 d . . .
C(129) C 0.8010(7) 0.1853(12) 0.5108(3) 0.099(7) Uani 1.00 1 d . . .
C(130) C 0.7313(6) 0.2120(7) 0.5339(3) 0.062(3) Uani 1.00 1 d . . .
C(131) C 0.5545(5) 0.2775(4) 0.5612(2) 0.0374(19) Uani 1.00 1 d . . .
C(132) C 0.5569(7) 0.2943(5) 0.5192(2) 0.049(2) Uani 1.00 1 d . . .
C(133) C 0.5319(9) 0.3536(6) 0.5069(3) 0.067(3) Uani 1.00 1 d . . .
C(134) C 0.5075(8) 0.3990(5) 0.5346(4) 0.061(3) Uani 1.00 1 d . . .
C(135) C 0.4980(12) 0.3823(7) 0.5738(4) 0.088(4) Uani 1.00 1 d . . .
C(136) C 0.5271(10) 0.3216(6) 0.5867(3) 0.072(3) Uani 1.00 1 d . . .
C(201) C 0.4658(5) 0.1415(4) 0.8936(2) 0.0313(17) Uani 1.00 1 d . . .
C(202) C 0.4600(5) 0.0785(4) 0.9046(2) 0.0349(18) Uani 1.00 1 d . . .
C(203) C 0.3923(6) 0.0591(4) 0.9304(3) 0.042(2) Uani 1.00 1 d . . .
C(204) C 0.3358(6) 0.1006(5) 0.9443(2) 0.047(2) Uani 1.00 1 d . . .
C(205) C 0.3411(6) 0.1646(5) 0.9330(3) 0.048(2) Uani 1.00 1 d . . .
C(206) C 0.4047(5) 0.1857(4) 0.9085(2) 0.0366(18) Uani 1.00 1 d . . .
C(207) C 0.5737(5) 0.2481(4) 0.8760(2) 0.0293(16) Uani 1.00 1 d . . .
C(208) C 0.5367(6) 0.3025(4) 0.8593(2) 0.041(2) Uani 1.00 1 d . . .
C(209) C 0.5595(7) 0.3635(4) 0.8732(3) 0.045(2) Uani 1.00 1 d . . .
C(210) C 0.6210(6) 0.3687(5) 0.9037(3) 0.050(2) Uani 1.00 1 d . . .
C(211) C 0.6573(7) 0.3158(6) 0.9202(4) 0.068(3) Uani 1.00 1 d . . .
C(212) C 0.6355(6) 0.2554(4) 0.9066(3) 0.049(2) Uani 1.00 1 d . . .
C(213) C 0.3903(5) 0.0680(4) 0.8062(2) 0.0314(17) Uani 1.00 1 d . . .
C(214) C 0.4006(6) 0.0030(4) 0.8114(2) 0.0387(19) Uani 1.00 1 d . . .
C(215) C 0.3373(7) -0.0304(5) 0.8317(3) 0.055(2) Uani 1.00 1 d . . .
C(216) C 0.2684(6) -0.0023(6) 0.8472(3) 0.054(2) Uani 1.00 1 d . . .
C(217) C 0.2584(5) 0.0640(5) 0.8428(3) 0.043(2) Uani 1.00 1 d . . .
C(218) C 0.3182(5) 0.0979(5) 0.8217(2) 0.040(2) Uani 1.00 1 d . . .
C(219) C 0.3212(5) 0.0534(4) 0.7014(2) 0.0316(17) Uani 1.00 1 d . . .
C(220) C 0.2449(6) 0.0690(5) 0.7214(3) 0.045(2) Uani 1.00 1 d . . .
C(221) C 0.1871(6) 0.0237(7) 0.7305(3) 0.062(3) Uani 1.00 1 d . . .
C(222) C 0.2025(7) -0.0423(6) 0.7202(3) 0.058(2) Uani 1.00 1 d . . .
C(223) C 0.2773(6) -0.0567(5) 0.6989(3) 0.047(2) Uani 1.00 1 d . . .
C(224) C 0.3353(5) -0.0094(4) 0.6904(2) 0.0344(18) Uani 1.00 1 d . . .
C(225) C 0.2429(5) 0.1129(4) 0.6090(2) 0.0347(18) Uani 1.00 1 d . . .
C(226) C 0.1625(7) 0.1333(6) 0.6177(3) 0.058(2) Uani 1.00 1 d . . .
C(227) C 0.0947(6) 0.0897(9) 0.6195(3) 0.079(4) Uani 1.00 1 d . . .
C(228) C 0.1092(7) 0.0240(7) 0.6125(4) 0.065(3) Uani 1.00 1 d . . .
C(229) C 0.1886(7) 0.0046(5) 0.6028(3) 0.057(2) Uani 1.00 1 d . . .
C(230) C 0.2569(5) 0.0480(4) 0.6001(3) 0.040(2) Uani 1.00 1 d . . .
C(231) C 0.2888(6) 0.2430(5) 0.5946(3) 0.047(2) Uani 1.00 1 d . . .
C(232) C 0.2836(15) 0.2953(7) 0.6172(4) 0.116(8) Uani 1.00 1 d . . .
C(233) C 0.2430(16) 0.3513(8) 0.6047(7) 0.128(8) Uani 1.00 1 d . . .
C(234) C 0.2175(10) 0.3560(7) 0.5651(5) 0.079(4) Uani 1.00 1 d . . .
C(235) C 0.2303(9) 0.3096(8) 0.5403(4) 0.084(4) Uani 1.00 1 d . . .
C(236) C 0.2667(8) 0.2484(6) 0.5537(3) 0.065(3) Uani 1.00 1 d . . .
H(1) H 0.7298 0.2115 0.7768 0.049 Uiso 1.00 1 c R . .
H(2) H 0.8200 0.1875 0.7644 0.049 Uiso 1.00 1 c R . .
H(3) H 0.6632 0.2017 0.7077 0.042 Uiso 1.00 1 c R . .
H(4) H 0.7527 0.1837 0.6909 0.042 Uiso 1.00 1 c R . .
H(5) H 0.5981 0.2341 0.6411 0.044 Uiso 1.00 1 c R . .
H(6) H 0.6856 0.2240 0.6200 0.044 Uiso 1.00 1 c R . .
H(7) H 0.4373 0.1999 0.8184 0.036 Uiso 1.00 1 c R . .
H(8) H 0.5235 0.2131 0.7968 0.036 Uiso 1.00 1 c R . .
H(9) H 0.3626 0.1646 0.7490 0.038 Uiso 1.00 1 c R . .
H(10) H 0.4491 0.1925 0.7341 0.038 Uiso 1.00 1 c R . .
H(11) H 0.2963 0.1831 0.6761 0.042 Uiso 1.00 1 c R . .
H(12) H 0.3845 0.2149 0.6682 0.042 Uiso 1.00 1 c R . .
H(13) H 0.7963 0.0584 1.0058 0.125 Uiso 1.00 1 c R . .
H(14) H 0.7932 0.1266 0.9877 0.125 Uiso 1.00 1 c R . .
H(15) H 0.7098 0.0948 1.0032 0.125 Uiso 1.00 1 c R . .
H(16) H 0.6248 0.0147 0.9703 0.138 Uiso 1.00 1 c R . .
H(17) H 0.6450 -0.0217 0.9306 0.138 Uiso 1.00 1 c R . .
H(18) H 0.6966 -0.0366 0.9697 0.138 Uiso 1.00 1 c R . .
H(19) H 0.5605 0.3253 0.7689 0.080 Uiso 1.00 1 c R . .
H(20) H 0.6317 0.3477 0.7396 0.080 Uiso 1.00 1 c R . .
H(21) H 0.5661 0.3965 0.7564 0.080 Uiso 1.00 1 c R . .
H(22) H 0.3887 0.3820 0.7380 0.092 Uiso 1.00 1 c R . .
H(23) H 0.3591 0.3232 0.7130 0.092 Uiso 1.00 1 c R . .
H(24) H 0.4059 0.3137 0.7541 0.092 Uiso 1.00 1 c R . .
H(25) H 0.3310 0.3182 0.8364 0.200 Uiso 1.00 1 c R . .
H(26) H 0.2552 0.3169 0.8058 0.200 Uiso 1.00 1 c R . .
H(27) H 0.2595 0.3695 0.8387 0.200 Uiso 1.00 1 c R . .
H(28) H 0.1095 0.3526 0.8541 0.172 Uiso 1.00 1 c R . .
H(29) H 0.1049 0.3004 0.8209 0.172 Uiso 1.00 1 c R . .
H(30) H 0.0725 0.2858 0.8642 0.172 Uiso 1.00 1 c R . .
H(31) H 0.0558 0.2954 0.9699 0.159 Uiso 1.00 1 c R . .
H(32) H 0.1356 0.3375 0.9616 0.159 Uiso 1.00 1 c R . .
H(33) H 0.1237 0.3061 1.0037 0.159 Uiso 1.00 1 c R . .
H(34) H 0.1593 0.4293 1.0297 0.093 Uiso 1.00 1 c R . .
H(35) H 0.1657 0.4406 0.9834 0.093 Uiso 1.00 1 c R . .
H(36) H 0.1118 0.4865 1.0099 0.093 Uiso 1.00 1 c R . .
H(37) H 0.0556 0.3382 0.4517 0.107 Uiso 1.00 1 c R . .
H(38) H 0.0631 0.3518 0.4057 0.107 Uiso 1.00 1 c R . .
H(39) H 0.1452 0.3422 0.4318 0.107 Uiso 1.00 1 c R . .
H(40) H -0.0319 0.4941 0.4583 0.116 Uiso 1.00 1 c R . .
H(41) H -0.0500 0.4480 0.4226 0.116 Uiso 1.00 1 c R . .
H(42) H -0.0430 0.4217 0.4663 0.116 Uiso 1.00 1 c R . .
H(43) H 0.8160 0.2844 0.8081 0.079 Uiso 1.00 1 c R . .
H(44) H 0.8800 0.3707 0.8428 0.081 Uiso 1.00 1 c R . .
H(45) H 0.9228 0.3550 0.9107 0.073 Uiso 1.00 1 c R . .
H(46) H 0.9150 0.2544 0.9406 0.059 Uiso 1.00 1 c R . .
H(47) H 0.8553 0.1701 0.9052 0.051 Uiso 1.00 1 c R . .
H(48) H 0.8235 0.0147 0.8424 0.068 Uiso 1.00 1 c R . .
H(49) H 0.9495 -0.0468 0.8395 0.078 Uiso 1.00 1 c R . .
H(50) H 1.0796 -0.0048 0.8193 0.091 Uiso 1.00 1 c R . .
H(51) H 1.0875 0.1017 0.8055 0.094 Uiso 1.00 1 c R . .
H(52) H 0.9661 0.1714 0.8082 0.068 Uiso 1.00 1 c R . .
H(53) H 0.7510 -0.0180 0.7479 0.067 Uiso 1.00 1 c R . .
H(54) H 0.8673 -0.0866 0.7328 0.089 Uiso 1.00 1 c R . .
H(55) H 0.9921 -0.0406 0.7058 0.114 Uiso 1.00 1 c R . .
H(56) H 1.0017 0.0669 0.6920 0.088 Uiso 1.00 1 c R . .
H(57) H 0.8861 0.1364 0.7078 0.076 Uiso 1.00 1 c R . .
H(58) H 0.6854 0.0019 0.6360 0.053 Uiso 1.00 1 c R . .
H(59) H 0.7976 -0.0533 0.6037 0.068 Uiso 1.00 1 c R . .
H(60) H 0.9174 0.0065 0.5785 0.070 Uiso 1.00 1 c R . .
H(61) H 0.9195 0.1130 0.5846 0.075 Uiso 1.00 1 c R . .
H(62) H 0.8085 0.1695 0.6170 0.064 Uiso 1.00 1 c R . .
H(63) H 0.6144 0.0794 0.5330 0.065 Uiso 1.00 1 c R . .
H(64) H 0.7282 0.0442 0.4954 0.099 Uiso 1.00 1 c R . .
H(65) H 0.8421 0.1032 0.4808 0.094 Uiso 1.00 1 c R . .
H(66) H 0.8512 0.2115 0.5053 0.111 Uiso 1.00 1 c R . .
H(67) H 0.7310 0.2556 0.5433 0.081 Uiso 1.00 1 c R . .
H(68) H 0.5780 0.2640 0.5005 0.062 Uiso 1.00 1 c R . .
H(69) H 0.5327 0.3637 0.4785 0.078 Uiso 1.00 1 c R . .
H(70) H 0.4945 0.4421 0.5266 0.075 Uiso 1.00 1 c R . .
H(71) H 0.4803 0.4137 0.5934 0.101 Uiso 1.00 1 c R . .
H(72) H 0.5232 0.3110 0.6151 0.082 Uiso 1.00 1 c R . .
H(73) H 0.5000 0.0474 0.8946 0.044 Uiso 1.00 1 c R . .
H(74) H 0.3893 0.0160 0.9382 0.051 Uiso 1.00 1 c R . .
H(75) H 0.2903 0.0861 0.9620 0.055 Uiso 1.00 1 c R . .
H(76) H 0.2967 0.1923 0.9422 0.062 Uiso 1.00 1 c R . .
H(77) H 0.4085 0.2303 0.9005 0.048 Uiso 1.00 1 c R . .
H(78) H 0.4951 0.2974 0.8390 0.048 Uiso 1.00 1 c R . .
H(79) H 0.5340 0.4010 0.8617 0.056 Uiso 1.00 1 c R . .
H(80) H 0.6408 0.4098 0.9126 0.062 Uiso 1.00 1 c R . .
H(81) H 0.6954 0.3201 0.9421 0.077 Uiso 1.00 1 c R . .
H(82) H 0.6665 0.2194 0.9165 0.062 Uiso 1.00 1 c R . .
H(83) H 0.4486 -0.0188 0.7999 0.049 Uiso 1.00 1 c R . .
H(84) H 0.3440 -0.0768 0.8352 0.066 Uiso 1.00 1 c R . .
H(85) H 0.2246 -0.0265 0.8607 0.069 Uiso 1.00 1 c R . .
H(86) H 0.2113 0.0839 0.8553 0.056 Uiso 1.00 1 c R . .
H(87) H 0.3106 0.1431 0.8176 0.051 Uiso 1.00 1 c R . .
H(88) H 0.2344 0.1130 0.7279 0.054 Uiso 1.00 1 c R . .
H(89) H 0.1344 0.0353 0.7439 0.070 Uiso 1.00 1 c R . .
H(90) H 0.1623 -0.0754 0.7278 0.073 Uiso 1.00 1 c R . .
H(91) H 0.2868 -0.0987 0.6886 0.054 Uiso 1.00 1 c R . .
H(92) H 0.3872 -0.0208 0.6771 0.043 Uiso 1.00 1 c R . .
H(93) H 0.1530 0.1768 0.6222 0.065 Uiso 1.00 1 c R . .
H(94) H 0.0393 0.1056 0.6272 0.084 Uiso 1.00 1 c R . .
H(95) H 0.0633 -0.0051 0.6137 0.077 Uiso 1.00 1 c R . .
H(96) H 0.1990 -0.0388 0.5975 0.068 Uiso 1.00 1 c R . .
H(97) H 0.3123 0.0348 0.5920 0.050 Uiso 1.00 1 c R . .
H(98) H 0.3007 0.2901 0.6455 0.194 Uiso 1.00 1 c R . .
H(99) H 0.2388 0.3878 0.6235 0.158 Uiso 1.00 1 c R . .
H(100) H 0.1879 0.3928 0.5546 0.101 Uiso 1.00 1 c R . .
H(101) H 0.2121 0.3114 0.5117 0.096 Uiso 1.00 1 c R . .
H(102) H 0.2759 0.2138 0.5359 0.080 Uiso 1.00 1 c R . .

loop_
_atom_site_aniso_label
_atom_site_aniso_U_11
_atom_site_aniso_U_22
_atom_site_aniso_U_33
_atom_site_aniso_U_12
_atom_site_aniso_U_13
_atom_site_aniso_U_23
Br(1) 0.0427(4) 0.0344(4) 0.0344(4) 0.0034(3) -0.0095(3) 0.0032(3)
Br(2) 0.0367(4) 0.0303(4) 0.0300(4) 0.0030(3) -0.0080(3) 0.0011(3)
Br(3) 0.0421(4) 0.0307(4) 0.0304(4) -0.0006(3) -0.0063(3) -0.0047(3)
Br(4) 0.068(3) 0.065(3) 0.067(3) -0.001(2) -0.008(2) -0.014(2)
Br(5) 0.076(2) 0.067(2) 0.0478(15) -0.0121(14) 0.0216(13) -0.0259(13)
Br(6) 0.079(2) 0.0567(18) 0.0575(17) -0.0179(15) 0.0105(14) -0.0053(13)
Br(7) 0.079(2) 0.093(2) 0.086(2) -0.042(2) 0.0147(19) 0.023(2)
Br(8) 0.092(6) 0.129(9) 0.127(8) 0.008(5) -0.008(5) 0.045(6)
Br(9) 0.111(11) 0.113(11) 0.187(18) -0.017(8) 0.029(10) -0.040(10)
Cu(1) 0.0299(5) 0.0384(5) 0.0275(5) 0.0049(4) -0.0041(3) 0.0012(4)
Cu(2) 0.0254(4) 0.0337(5) 0.0276(4) 0.0032(3) -0.0028(3) -0.0001(3)
Cu(3) 0.0274(4) 0.0308(5) 0.0256(4) 0.0002(3) -0.0044(3) -0.0006(3)
Cu(4) 0.0364(5) 0.0335(5) 0.0335(5) -0.0036(4) -0.0032(4) -0.0008(4)
S(1) 0.0530(14) 0.0716(19) 0.0394(12) 0.0161(13) -0.0016(11) 0.0052(12)
S(2) 0.0696(16) 0.0344(12) 0.0399(12) -0.0099(11) -0.0004(11) -0.0014(9)
S(3) 0.135(4) 0.098(3) 0.104(3) 0.020(3) -0.043(3) -0.006(2)
S(4) 0.0454(14) 0.0723(19) 0.0612(17) -0.0108(13) -0.0082(12) 0.0117(14)
S(5) 0.0501(15) 0.087(2) 0.0660(19) -0.0058(15) -0.0039(14) 0.0025(17)
S(6) 0.090(3) 0.080(3) 0.048(2) 0.005(2) -0.003(2) -0.012(2)
P(1) 0.0271(10) 0.0451(12) 0.0239(9) 0.0012(8) -0.0076(7) -0.0023(8)
P(2) 0.0236(9) 0.0443(12) 0.0215(9) -0.0018(8) -0.0059(7) -0.0008(8)
P(3) 0.0272(9) 0.0371(11) 0.0215(9) -0.0012(8) -0.0059(7) 0.0014(8)
P(4) 0.0323(10) 0.0389(12) 0.0269(10) -0.0046(8) -0.0032(8) 0.0078(8)
P(5) 0.0281(9) 0.0295(10) 0.0189(8) 0.0004(7) -0.0062(7) -0.0014(7)
P(6) 0.0237(9) 0.0303(10) 0.0203(8) 0.0026(7) -0.0068(6) -0.0031(7)
P(7) 0.0274(9) 0.0273(10) 0.0210(8) 0.0025(7) -0.0089(7) -0.0031(7)
P(8) 0.0306(10) 0.0354(11) 0.0239(9) 0.0003(8) -0.0118(7) -0.0007(8)
O(1) 0.097(6) 0.049(4) 0.030(3) 0.008(4) -0.013(3) -0.002(3)
O(2) 0.085(5) 0.053(4) 0.075(5) -0.012(4) 0.029(4) -0.029(4)
O(3) 0.154(12) 0.120(10) 0.105(9) 0.014(9) -0.053(9) 0.006(8)
O(4) 0.039(3) 0.088(6) 0.062(4) -0.009(3) -0.023(3) 0.002(4)
O(5) 0.062(5) 0.099(7) 0.076(6) 0.011(4) -0.015(4) -0.020(5)
C(1) 0.038(4) 0.051(5) 0.026(4) -0.007(3) -0.011(3) 0.001(3)
C(2) 0.029(3) 0.043(4) 0.026(3) -0.001(3) -0.009(3) -0.003(3)
C(3) 0.038(4) 0.045(5) 0.025(3) -0.009(3) -0.004(3) 0.006(3)
C(4) 0.026(3) 0.032(4) 0.024(3) 0.002(3) -0.010(2) -0.003(3)
C(5) 0.037(4) 0.030(4) 0.016(3) 0.006(3) -0.008(2) -0.005(2)
C(6) 0.033(4) 0.036(4) 0.028(3) 0.009(3) -0.014(3) -0.000(3)
C(11) 0.113(12) 0.149(16) 0.052(7) 0.057(11) -0.048(8) -0.039(9)
C(12) 0.20(2) 0.050(8) 0.126(16) -0.008(11) 0.059(15) 0.021(9)
C(13) 0.068(7) 0.068(7) 0.047(6) 0.010(6) -0.008(5) -0.004(5)
C(14) 0.087(9) 0.049(6) 0.089(9) -0.011(6) 0.025(7) -0.033(6)
C(15) 0.031(7) 0.30(3) 0.25(3) -0.009(13) 0.005(12) -0.16(3)
C(16) 0.088(11) 0.139(16) 0.085(11) -0.004(10) 0.010(8) 0.021(11)
C(17) 0.082(11) 0.063(10) 0.26(2) 0.004(8) -0.037(14) -0.052(14)
C(18) 0.057(6) 0.093(9) 0.055(6) -0.021(6) -0.027(5) -0.003(6)
C(19) 0.055(7) 0.119(13) 0.107(12) 0.005(8) -0.025(7) -0.050(10)
C(20) 0.042(6) 0.118(14) 0.133(15) 0.012(7) -0.014(8) 0.025(11)
C(101) 0.034(4) 0.053(5) 0.028(4) 0.010(3) -0.017(3) -0.008(3)
C(102) 0.081(8) 0.059(7) 0.046(5) -0.010(6) -0.033(5) 0.001(5)
C(103) 0.076(8) 0.038(5) 0.085(9) 0.002(5) -0.038(6) -0.009(5)
C(104) 0.051(6) 0.057(7) 0.065(7) 0.001(5) -0.026(5) -0.020(5)
C(105) 0.045(5) 0.064(6) 0.037(4) -0.005(4) -0.019(4) -0.005(4)
C(106) 0.046(5) 0.058(6) 0.022(3) 0.009(4) -0.010(3) -0.008(3)
C(107) 0.027(4) 0.083(7) 0.031(4) 0.009(4) -0.014(3) -0.015(4)
C(108) 0.041(5) 0.066(7) 0.061(6) 0.011(5) -0.016(4) -0.008(5)
C(109) 0.061(7) 0.072(8) 0.074(8) 0.026(6) -0.014(6) -0.010(6)
C(110) 0.047(6) 0.109(12) 0.073(8) 0.041(7) -0.024(5) -0.034(8)
C(111) 0.033(5) 0.098(10) 0.059(6) 0.017(5) -0.003(4) -0.009(6)
C(112) 0.037(5) 0.071(7) 0.053(6) 0.000(4) 0.002(4) -0.011(5)
C(113) 0.030(4) 0.075(7) 0.023(3) 0.004(4) -0.007(3) -0.005(4)
C(114) 0.060(6) 0.061(7) 0.049(6) 0.026(5) -0.021(5) -0.011(5)
C(115) 0.058(7) 0.105(11) 0.063(7) 0.041(7) -0.020(6) -0.018(7)
C(116) 0.044(6) 0.141(15) 0.059(7) 0.047(8) -0.012(5) -0.021(8)
C(117) 0.034(5) 0.113(12) 0.068(8) 0.013(6) 0.018(5) 0.001(8)
C(118) 0.031(4) 0.128(12) 0.040(5) -0.000(6) 0.003(4) -0.001(6)
C(119) 0.030(4) 0.057(5) 0.019(3) -0.004(3) -0.006(3) 0.001(3)
C(120) 0.043(4) 0.051(5) 0.032(4) 0.003(4) -0.002(3) -0.010(4)
C(121) 0.055(6) 0.080(8) 0.038(5) 0.021(5) -0.003(4) -0.012(5)
C(122) 0.035(5) 0.107(10) 0.032(4) 0.016(5) -0.002(3) -0.001(5)
C(123) 0.029(4) 0.107(10) 0.042(5) 0.008(5) 0.003(4) 0.010(6)
C(124) 0.031(4) 0.083(7) 0.036(4) 0.006(4) -0.001(3) 0.011(4)
C(125) 0.033(4) 0.072(7) 0.028(4) 0.007(4) -0.003(3) 0.013(4)
C(126) 0.052(5) 0.083(8) 0.042(5) 0.024(5) 0.012(4) 0.031(5)
C(127) 0.072(8) 0.129(13) 0.055(7) 0.063(8) 0.026(6) 0.048(8)
C(128) 0.054(7) 0.151(15) 0.037(6) 0.044(9) -0.000(5) 0.005(8)
C(129) 0.033(5) 0.23(2) 0.031(5) -0.006(9) -0.008(4) 0.046(9)
C(130) 0.038(5) 0.121(11) 0.028(4) -0.010(6) -0.008(3) 0.012(5)
C(131) 0.035(4) 0.042(5) 0.035(4) -0.015(3) -0.007(3) 0.008(3)
C(132) 0.070(6) 0.049(5) 0.029(4) -0.005(5) -0.017(4) 0.001(4)
C(133) 0.106(9) 0.056(7) 0.038(5) -0.027(6) -0.031(6) 0.021(5)
C(134) 0.068(7) 0.040(5) 0.074(8) -0.000(5) -0.013(6) 0.022(5)
C(135) 0.135(14) 0.067(9) 0.062(8) 0.043(9) -0.003(8) 0.004(6)
C(136) 0.114(11) 0.064(8) 0.037(5) 0.021(7) 0.011(6) 0.012(5)
C(201) 0.028(3) 0.045(4) 0.021(3) -0.005(3) -0.007(2) -0.002(3)
C(202) 0.038(4) 0.042(4) 0.025(3) 0.001(3) -0.008(3) 0.000(3)
C(203) 0.041(4) 0.040(5) 0.044(5) -0.010(3) -0.006(3) 0.000(4)
C(204) 0.037(4) 0.068(6) 0.036(4) 0.002(4) -0.001(3) 0.004(4)
C(205) 0.041(5) 0.063(6) 0.042(5) 0.002(4) 0.009(4) -0.001(4)
C(206) 0.032(4) 0.045(5) 0.033(4) 0.005(3) -0.001(3) -0.001(3)
C(207) 0.032(3) 0.034(4) 0.023(3) 0.002(3) -0.010(3) -0.004(3)
C(208) 0.052(5) 0.036(4) 0.034(4) -0.000(4) -0.014(3) -0.001(3)
C(209) 0.062(6) 0.036(5) 0.037(4) -0.003(4) -0.007(4) -0.002(3)
C(210) 0.054(5) 0.041(5) 0.057(6) 0.006(4) -0.017(4) -0.023(4)
C(211) 0.054(6) 0.069(7) 0.081(8) 0.007(5) -0.040(6) -0.046(6)
C(212) 0.056(5) 0.038(5) 0.052(5) 0.012(4) -0.029(4) -0.019(4)
C(213) 0.028(3) 0.039(4) 0.027(3) -0.000(3) -0.008(3) -0.008(3)
C(214) 0.045(4) 0.028(4) 0.044(4) -0.001(3) 0.001(3) -0.001(3)
C(215) 0.053(6) 0.052(6) 0.060(6) -0.014(5) 0.013(5) 0.002(5)
C(216) 0.033(4) 0.073(7) 0.056(6) -0.012(4) -0.000(4) 0.005(5)
C(217) 0.032(4) 0.057(6) 0.042(5) -0.009(4) -0.000(3) -0.007(4)
C(218) 0.026(4) 0.056(5) 0.037(4) 0.007(3) -0.003(3) -0.011(4)
C(219) 0.032(3) 0.043(4) 0.020(3) -0.002(3) -0.006(2) -0.005(3)
C(220) 0.033(4) 0.056(6) 0.046(5) -0.008(4) -0.004(3) -0.015(4)
C(221) 0.037(5) 0.103(10) 0.047(6) -0.010(5) 0.016(4) -0.019(6)
C(222) 0.054(6) 0.077(8) 0.042(5) -0.022(5) -0.009(4) -0.002(5)
C(223) 0.040(4) 0.046(5) 0.054(5) -0.007(4) -0.013(4) 0.005(4)
C(224) 0.030(4) 0.039(4) 0.034(4) -0.000(3) -0.008(3) 0.005(3)
C(225) 0.037(4) 0.042(5) 0.025(3) -0.001(3) -0.013(3) 0.003(3)
C(226) 0.055(6) 0.077(8) 0.043(5) 0.008(5) -0.017(4) -0.004(5)
C(227) 0.025(4) 0.155(16) 0.056(7) -0.009(6) -0.005(4) 0.009(8)
C(228) 0.042(5) 0.084(9) 0.067(7) -0.023(6) -0.022(5) 0.018(6)
C(229) 0.060(6) 0.055(6) 0.056(6) -0.018(5) -0.018(5) 0.012(5)
C(230) 0.029(4) 0.045(5) 0.047(5) -0.009(3) -0.009(3) 0.001(4)
C(231) 0.047(5) 0.043(5) 0.052(5) 0.011(4) -0.013(4) 0.010(4)
C(232) 0.21(2) 0.069(9) 0.067(9) 0.060(12) -0.074(11) -0.018(7)
C(233) 0.19(2) 0.055(9) 0.134(16) 0.028(11) -0.081(15) 0.016(9)
C(234) 0.099(10) 0.059(8) 0.078(9) 0.012(7) -0.009(8) 0.023(7)
C(235) 0.075(8) 0.106(12) 0.072(9) 0.003(8) -0.029(7) 0.054(9)
C(236) 0.088(8) 0.065(7) 0.041(5) 0.006(6) -0.016(5) 0.025(5)

loop_
_atom_type_symbol
_atom_type_description
_atom_type_scat_dispersion_real
_atom_type_scat_dispersion_imag
_atom_type_scat_source
C C 0.003 0.002
;
International Tables for Crystallography
(1992, Vol. C, Tables 4.2.6.8 and 6.1.1.4)
;
H H 0.000 0.000
;
International Tables for Crystallography
(1992, Vol. C, Table 6.1.1.4)
;
Br Br -0.290 2.459
;
International Tables for Crystallography
(1992, Vol. C, Tables 4.2.6.8 and 6.1.1.4)
;
Cu Cu 0.320 1.265
;
International Tables for Crystallography
(1992, Vol. C, Tables 4.2.6.8 and 6.1.1.4)
;
P P 0.102 0.094
;
International Tables for Crystallography
(1992, Vol. C, Tables 4.2.6.8 and 6.1.1.4)
;
S S 0.125 0.123
;
International Tables for Crystallography
(1992, Vol. C, Tables 4.2.6.8 and 6.1.1.4)
;
O O 0.011 0.006
;
International Tables for Crystallography
(1992, Vol. C, Tables 4.2.6.8 and 6.1.1.4)
;

loop_
_geom_angle_atom_site_label_1
_geom_angle_atom_site_label_2
_geom_angle_atom_site_label_3
_geom_angle
_geom_angle_publ_flag
_geom_angle_site_symmetry_1
_geom_angle_site_symmetry_2
_geom_angle_site_symmetry_3
Cu(1) Br(1) Cu(2) 79.64(4) yes . . .
Cu(2) Br(2) Cu(3) 87.46(4) yes . . .
Cu(3) Br(3) Cu(4) 82.32(4) yes . . .
Br(5) Br(6) Br(7) 175.8(2) yes . . .
Br(1) Cu(1) P(1) 113.00(7) yes . . .
Br(1) Cu(1) P(5) 114.76(6) yes . . .
Br(1) Cu(1) O(1) 109.4(2) yes . . .
P(1) Cu(1) P(5) 118.65(9) yes . . .
P(1) Cu(1) O(1) 103.3(2) yes . . .
P(5) Cu(1) O(1) 94.9(2) yes . . .
Br(1) Cu(2) Br(2) 106.33(4) yes . . .
Br(1) Cu(2) P(2) 109.65(6) yes . . .
Br(1) Cu(2) P(6) 104.75(6) yes . . .
Br(2) Cu(2) P(2) 102.76(6) yes . . .
Br(2) Cu(2) P(6) 108.63(6) yes . . .
P(2) Cu(2) P(6) 123.67(9) yes . . .
Br(2) Cu(3) Br(3) 104.23(4) yes . . .
Br(2) Cu(3) P(3) 105.98(6) yes . . .
Br(2) Cu(3) P(7) 105.02(6) yes . . .
Br(3) Cu(3) P(3) 104.16(6) yes . . .
Br(3) Cu(3) P(7) 109.12(6) yes . . .
P(3) Cu(3) P(7) 126.39(9) yes . . .
Br(3) Cu(4) Br(4) 100.46(15) yes . . .
Br(3) Cu(4) P(4) 109.43(7) yes . . .
Br(3) Cu(4) P(8) 111.14(7) yes . . .
Br(3) Cu(4) O(6) 113.6(9) yes . . .
Br(3) Cu(4) O(7) 87.7(12) yes . . .
Br(4) Cu(4) P(4) 111.75(16) yes . . .
Br(4) Cu(4) P(8) 98.32(16) yes . . .
Br(4) Cu(4) O(6) 24.9(9) yes . . .
Br(4) Cu(4) O(7) 17.4(10) yes . . .
P(4) Cu(4) P(8) 122.99(9) yes . . .
P(4) Cu(4) O(6) 87.1(9) yes . . .
P(4) Cu(4) O(7) 127.8(9) yes . . .
P(8) Cu(4) O(6) 110.6(9) yes . . .
P(8) Cu(4) O(7) 92.1(9) yes . . .
O(1) S(1) C(11) 106.6(7) yes . . .
O(1) S(1) C(12) 103.0(8) yes . . .
C(11) S(1) C(12) 99.9(9) yes . . .
O(2) S(2) C(13) 104.9(5) yes . . .
O(2) S(2) C(14) 106.6(5) yes . . .
C(13) S(2) C(14) 100.0(6) yes . . .
O(3) S(3) C(15) 108.0(13) yes . . .
O(3) S(3) C(16) 102.7(9) yes . . .
C(15) S(3) C(16) 98.5(11) yes . . .
O(4) S(4) C(17) 105.8(9) yes . . .
O(4) S(4) C(18) 107.0(5) yes . . .
C(17) S(4) C(18) 95.2(7) yes . . .
O(5) S(5) C(19) 107.4(7) yes . . .
O(5) S(5) C(20) 106.3(7) yes . . .
C(19) S(5) C(20) 97.4(8) yes . . .
O(6) S(6) C(23) 119(2) yes . . .
O(6) S(6) C(24) 120.7(19) yes . . .
O(7) S(6) C(21) 104(2) yes . . .
O(7) S(6) C(22) 89.4(16) yes . . .
C(21) S(6) C(22) 90.4(12) yes . . .
C(23) S(6) C(24) 99(2) yes . . .
Cu(1) P(1) C(1) 110.4(2) yes . . .
Cu(1) P(1) C(101) 116.9(2) yes . . .
Cu(1) P(1) C(107) 120.0(3) yes . . .
C(1) P(1) C(101) 103.4(4) yes . . .
C(1) P(1) C(107) 104.5(4) yes . . .
C(101) P(1) C(107) 99.8(4) yes . . .
Cu(2) P(2) C(1) 118.7(2) yes . . .
Cu(2) P(2) C(2) 115.5(2) yes . . .
Cu(2) P(2) C(113) 115.5(3) yes . . .
C(1) P(2) C(2) 96.0(4) yes . . .
C(1) P(2) C(113) 102.9(4) yes . . .
C(2) P(2) C(113) 105.6(4) yes . . .
Cu(3) P(3) C(2) 117.1(2) yes . . .
Cu(3) P(3) C(3) 114.2(2) yes . . .
Cu(3) P(3) C(119) 116.5(3) yes . . .
C(2) P(3) C(3) 98.0(4) yes . . .
C(2) P(3) C(119) 103.1(3) yes . . .
C(3) P(3) C(119) 105.6(4) yes . . .
Cu(4) P(4) C(3) 115.3(3) yes . . .
Cu(4) P(4) C(125) 117.4(3) yes . . .
Cu(4) P(4) C(131) 113.0(2) yes . . .
C(3) P(4) C(125) 102.5(4) yes . . .
C(3) P(4) C(131) 102.7(4) yes . . .
C(125) P(4) C(131) 104.2(4) yes . . .
Cu(1) P(5) C(4) 115.2(2) yes . . .
Cu(1) P(5) C(201) 117.8(2) yes . . .
Cu(1) P(5) C(207) 113.9(2) yes . . .
C(4) P(5) C(201) 102.8(3) yes . . .
C(4) P(5) C(207) 101.5(3) yes . . .
C(201) P(5) C(207) 103.6(3) yes . . .
Cu(2) P(6) C(4) 112.0(2) yes . . .
Cu(2) P(6) C(5) 117.8(2) yes . . .
Cu(2) P(6) C(213) 119.9(2) yes . . .
C(4) P(6) C(5) 96.2(3) yes . . .
C(4) P(6) C(213) 103.0(3) yes . . .
C(5) P(6) C(213) 104.5(3) yes . . .
Cu(3) P(7) C(5) 114.2(2) yes . . .
Cu(3) P(7) C(6) 117.2(2) yes . . .
Cu(3) P(7) C(219) 117.4(2) yes . . .
C(5) P(7) C(6) 96.1(3) yes . . .
C(5) P(7) C(219) 103.5(3) yes . . .
C(6) P(7) C(219) 105.6(3) yes . . .
Cu(4) P(8) C(6) 113.2(2) yes . . .
Cu(4) P(8) C(225) 118.7(2) yes . . .
Cu(4) P(8) C(231) 117.0(3) yes . . .
C(6) P(8) C(225) 101.2(3) yes . . .
C(6) P(8) C(231) 101.9(4) yes . . .
C(225) P(8) C(231) 102.4(4) yes . . .
Cu(1) O(1) S(1) 128.1(4) yes . . .
Cu(4) O(6) S(6) 128(2) yes . . .
Cu(4) O(7) S(6) 102(2) yes . . .
P(1) C(1) P(2) 114.1(5) yes . . .
P(2) C(2) P(3) 116.2(4) yes . . .
P(3) C(3) P(4) 115.6(5) yes . . .
P(5) C(4) P(6) 115.5(4) yes . . .
P(6) C(5) P(7) 117.5(4) yes . . .
P(7) C(6) P(8) 115.4(4) yes . . .
Br(4) C(21) S(6) 35.2(5) yes . . .
Br(4) C(21) O(6) 31.8(12) yes . . .
Br(4) C(21) C(23) 84(2) yes . . .
S(6) C(21) O(6) 49.5(14) yes . . .
S(6) C(21) C(23) 58(2) yes . . .
O(6) C(21) C(23) 108(2) yes . . .
S(6) C(22) C(23) 61(2) yes . . .
S(6) C(22) C(24) 58.8(17) yes . . .
C(23) C(22) C(24) 119(3) yes . . .
S(6) C(23) C(21) 65(2) yes . . .
S(6) C(23) C(22) 74(2) yes . . .
C(21) C(23) C(22) 118(4) yes . . .
Br(4) C(24) S(6) 36.0(9) yes . . .
Br(4) C(24) O(7) 21.2(16) yes . . .
Br(4) C(24) C(22) 81(2) yes . . .
S(6) C(24) O(7) 56(2) yes . . .
S(6) C(24) C(22) 66.2(18) yes . . .
O(7) C(24) C(22) 98(3) yes . . .
P(1) C(101) C(102) 124.9(7) yes . . .
P(1) C(101) C(106) 117.7(7) yes . . .
C(102) C(101) C(106) 117.3(9) yes . . .
C(101) C(102) C(103) 122.2(10) yes . . .
C(102) C(103) C(104) 117.3(10) yes . . .
C(103) C(104) C(105) 121.2(10) yes . . .
C(104) C(105) C(106) 120.1(9) yes . . .
C(101) C(106) C(105) 121.9(9) yes . . .
P(1) C(107) C(108) 118.6(7) yes . . .
P(1) C(107) C(112) 121.4(9) yes . . .
C(108) C(107) C(112) 120.0(9) yes . . .
C(107) C(108) C(109) 118.4(10) yes . . .
C(108) C(109) C(110) 121.9(13) yes . . .
C(109) C(110) C(111) 117.2(12) yes . . .
C(110) C(111) C(112) 126.0(11) yes . . .
C(107) C(112) C(111) 116.5(11) yes . . .
P(2) C(113) C(114) 119.7(7) yes . . .
P(2) C(113) C(118) 120.7(9) yes . . .
C(114) C(113) C(118) 119.6(10) yes . . .
C(113) C(114) C(115) 122.0(11) yes . . .
C(114) C(115) C(116) 118.6(15) yes . . .
C(115) C(116) C(117) 121.6(14) yes . . .
C(116) C(117) C(118) 121.6(12) yes . . .
C(113) C(118) C(117) 116.5(13) yes . . .
P(3) C(119) C(120) 119.5(6) yes . . .
P(3) C(119) C(124) 120.1(8) yes . . .
C(120) C(119) C(124) 120.4(8) yes . . .
C(119) C(120) C(121) 119.3(9) yes . . .
C(120) C(121) C(122) 121.7(12) yes . . .
C(121) C(122) C(123) 118.6(10) yes . . .
C(122) C(123) C(124) 120.8(10) yes . . .
C(119) C(124) C(123) 119.1(11) yes . . .
P(4) C(125) C(126) 120.9(8) yes . . .
P(4) C(125) C(130) 120.2(8) yes . . .
C(126) C(125) C(130) 118.8(9) yes . . .
C(125) C(126) C(127) 120.5(12) yes . . .
C(126) C(127) C(128) 125.0(16) yes . . .
C(127) C(128) C(129) 118.9(14) yes . . .
C(128) C(129) C(130) 120.3(14) yes . . .
C(125) C(130) C(129) 116.5(14) yes . . .
P(4) C(131) C(132) 119.6(7) yes . . .
P(4) C(131) C(136) 122.8(8) yes . . .
C(132) C(131) C(136) 117.1(9) yes . . .
C(131) C(132) C(133) 120.2(9) yes . . .
C(132) C(133) C(134) 120.9(10) yes . . .
C(133) C(134) C(135) 119.4(11) yes . . .
C(134) C(135) C(136) 118.9(13) yes . . .
C(131) C(136) C(135) 122.7(11) yes . . .
P(5) C(201) C(202) 120.0(6) yes . . .
P(5) C(201) C(206) 120.6(6) yes . . .
C(202) C(201) C(206) 119.4(7) yes . . .
C(201) C(202) C(203) 119.0(8) yes . . .
C(202) C(203) C(204) 121.4(9) yes . . .
C(203) C(204) C(205) 119.8(9) yes . . .
C(204) C(205) C(206) 121.1(9) yes . . .
C(201) C(206) C(205) 119.2(9) yes . . .
P(5) C(207) C(208) 124.1(6) yes . . .
P(5) C(207) C(212) 117.2(6) yes . . .
C(208) C(207) C(212) 118.7(8) yes . . .
C(207) C(208) C(209) 120.9(8) yes . . .
C(208) C(209) C(210) 118.7(9) yes . . .
C(209) C(210) C(211) 120.8(10) yes . . .
C(210) C(211) C(212) 121.1(11) yes . . .
C(207) C(212) C(211) 119.9(9) yes . . .
P(6) C(213) C(214) 118.0(6) yes . . .
P(6) C(213) C(218) 122.4(7) yes . . .
C(214) C(213) C(218) 119.6(8) yes . . .
C(213) C(214) C(215) 118.3(8) yes . . .
C(214) C(215) C(216) 122.8(11) yes . . .
C(215) C(216) C(217) 119.2(10) yes . . .
C(216) C(217) C(218) 119.3(9) yes . . .
C(213) C(218) C(217) 120.7(9) yes . . .
P(7) C(219) C(220) 123.0(7) yes . . .
P(7) C(219) C(224) 118.1(6) yes . . .
C(220) C(219) C(224) 118.9(8) yes . . .
C(219) C(220) C(221) 120.8(10) yes . . .
C(220) C(221) C(222) 120.7(10) yes . . .
C(221) C(222) C(223) 117.9(10) yes . . .
C(222) C(223) C(224) 120.0(9) yes . . .
C(219) C(224) C(223) 121.8(8) yes . . .
P(8) C(225) C(226) 122.4(8) yes . . .
P(8) C(225) C(230) 118.0(6) yes . . .
C(226) C(225) C(230) 119.6(9) yes . . .
C(225) C(226) C(227) 120.2(12) yes . . .
C(226) C(227) C(228) 120.4(11) yes . . .
C(227) C(228) C(229) 118.8(11) yes . . .
C(228) C(229) C(230) 121.3(11) yes . . .
C(225) C(230) C(229) 119.6(8) yes . . .
P(8) C(231) C(232) 126.4(10) yes . . .
P(8) C(231) C(236) 115.6(8) yes . . .
C(232) C(231) C(236) 117.5(11) yes . . .
C(231) C(232) C(233) 123.9(16) yes . . .
C(232) C(233) C(234) 118.2(16) yes . . .
C(233) C(234) C(235) 120.6(15) yes . . .
C(234) C(235) C(236) 121.7(14) yes . . .
C(231) C(236) C(235) 117.1(11) yes . . .
P(1) C(1) H(1) 107.7 no . . .
P(1) C(1) H(2) 108.1 no . . .
P(2) C(1) H(1) 109.2 no . . .
P(2) C(1) H(2) 109.6 no . . .
H(1) C(1) H(2) 107.9 no . . .
P(2) C(2) H(3) 107.2 no . . .
P(2) C(2) H(4) 108.2 no . . .
P(3) C(2) H(3) 107.1 no . . .
P(3) C(2) H(4) 108.1 no . . .
H(3) C(2) H(4) 110.0 no . . .
P(3) C(3) H(5) 107.3 no . . .
P(3) C(3) H(6) 107.8 no . . .
P(4) C(3) H(5) 108.5 no . . .
P(4) C(3) H(6) 109.1 no . . .
H(5) C(3) H(6) 108.2 no . . .
P(5) C(4) H(7) 108.8 no . . .
P(5) C(4) H(8) 107.9 no . . .
P(6) C(4) H(7) 108.6 no . . .
P(6) C(4) H(8) 107.8 no . . .
H(7) C(4) H(8) 108.1 no . . .
P(6) C(5) H(9) 107.6 no . . .
P(6) C(5) H(10) 107.9 no . . .
P(7) C(5) H(9) 107.6 no . . .
P(7) C(5) H(10) 107.9 no . . .
H(9) C(5) H(10) 107.9 no . . .
P(7) C(6) H(11) 107.6 no . . .
P(7) C(6) H(12) 107.6 no . . .
P(8) C(6) H(11) 108.4 no . . .
P(8) C(6) H(12) 108.2 no . . .
H(11) C(6) H(12) 109.6 no . . .
S(1) C(11) H(13) 109.3 no . . .
S(1) C(11) H(14) 110.8 no . . .
S(1) C(11) H(15) 108.5 no . . .
H(13) C(11) H(14) 111.3 no . . .
H(13) C(11) H(15) 107.2 no . . .
H(14) C(11) H(15) 109.7 no . . .
S(1) C(12) H(16) 110.1 no . . .
S(1) C(12) H(17) 110.2 no . . .
S(1) C(12) H(18) 109.3 no . . .
H(16) C(12) H(17) 109.8 no . . .
H(16) C(12) H(18) 108.7 no . . .
H(17) C(12) H(18) 108.7 no . . .
S(2) C(13) H(19) 110.5 no . . .
S(2) C(13) H(20) 110.9 no . . .
S(2) C(13) H(21) 112.2 no . . .
H(19) C(13) H(20) 106.3 no . . .
H(19) C(13) H(21) 108.3 no . . .
H(20) C(13) H(21) 108.5 no . . .
S(2) C(14) H(22) 109.9 no . . .
S(2) C(14) H(23) 111.0 no . . .
S(2) C(14) H(24) 109.0 no . . .
H(22) C(14) H(23) 110.5 no . . .
H(22) C(14) H(24) 107.4 no . . .
H(23) C(14) H(24) 109.0 no . . .
S(3) C(15) H(25) 110.1 no . . .
S(3) C(15) H(26) 108.6 no . . .
S(3) C(15) H(27) 110.3 no . . .
H(25) C(15) H(26) 107.6 no . . .
H(25) C(15) H(27) 111.2 no . . .
H(26) C(15) H(27) 108.8 no . . .
S(3) C(16) H(28) 114.4 no . . .
S(3) C(16) H(29) 107.9 no . . .
S(3) C(16) H(30) 113.1 no . . .
H(28) C(16) H(29) 103.8 no . . .
H(28) C(16) H(30) 113.4 no . . .
H(29) C(16) H(30) 102.9 no . . .
S(4) C(17) H(31) 104.4 no . . .
S(4) C(17) H(32) 106.1 no . . .
S(4) C(17) H(33) 108.8 no . . .
H(31) C(17) H(32) 107.8 no . . .
H(31) C(17) H(33) 112.7 no . . .
H(32) C(17) H(33) 116.1 no . . .
S(4) C(18) H(34) 110.7 no . . .
S(4) C(18) H(35) 108.9 no . . .
S(4) C(18) H(36) 110.3 no . . .
H(34) C(18) H(35) 108.4 no . . .
H(34) C(18) H(36) 110.8 no . . .
H(35) C(18) H(36) 107.6 no . . .
S(5) C(19) H(37) 110.0 no . . .
S(5) C(19) H(38) 114.5 no . . .
S(5) C(19) H(39) 113.9 no . . .
H(37) C(19) H(38) 104.4 no . . .
H(37) C(19) H(39) 103.6 no . . .
H(38) C(19) H(39) 109.4 no . . .
S(5) C(20) H(40) 108.0 no . . .
S(5) C(20) H(41) 108.7 no . . .
S(5) C(20) H(42) 110.7 no . . .
H(40) C(20) H(41) 107.2 no . . .
H(40) C(20) H(42) 110.3 no . . .
H(41) C(20) H(42) 111.8 no . . .
C(101) C(102) H(43) 120.1 no . . .
C(103) C(102) H(43) 117.5 no . . .
C(102) C(103) H(44) 122.6 no . . .
C(104) C(103) H(44) 120.0 no . . .
C(103) C(104) H(45) 118.7 no . . .
C(105) C(104) H(45) 120.1 no . . .
C(104) C(105) H(46) 119.7 no . . .
C(106) C(105) H(46) 120.2 no . . .
C(101) C(106) H(47) 119.0 no . . .
C(105) C(106) H(47) 119.1 no . . .
C(107) C(108) H(48) 120.1 no . . .
C(109) C(108) H(48) 121.5 no . . .
C(108) C(109) H(49) 118.5 no . . .
C(110) C(109) H(49) 119.5 no . . .
C(109) C(110) H(50) 115.7 no . . .
C(111) C(110) H(50) 127.2 no . . .
C(110) C(111) H(51) 116.1 no . . .
C(112) C(111) H(51) 117.8 no . . .
C(107) C(112) H(52) 120.8 no . . .
C(111) C(112) H(52) 122.7 no . . .
C(113) C(114) H(53) 119.2 no . . .
C(115) C(114) H(53) 118.7 no . . .
C(114) C(115) H(54) 121.1 no . . .
C(116) C(115) H(54) 120.3 no . . .
C(115) C(116) H(55) 123.0 no . . .
C(117) C(116) H(55) 115.4 no . . .
C(116) C(117) H(56) 124.1 no . . .
C(118) C(117) H(56) 114.2 no . . .
C(113) C(118) H(57) 120.1 no . . .
C(117) C(118) H(57) 123.4 no . . .
C(119) C(120) H(58) 120.2 no . . .
C(121) C(120) H(58) 120.5 no . . .
C(120) C(121) H(59) 118.9 no . . .
C(122) C(121) H(59) 119.3 no . . .
C(121) C(122) H(60) 125.5 no . . .
C(123) C(122) H(60) 115.9 no . . .
C(122) C(123) H(61) 117.5 no . . .
C(124) C(123) H(61) 121.7 no . . .
C(119) C(124) H(62) 120.5 no . . .
C(123) C(124) H(62) 120.4 no . . .
C(125) C(126) H(63) 120.1 no . . .
C(127) C(126) H(63) 119.5 no . . .
C(126) C(127) H(64) 117.2 no . . .
C(128) C(127) H(64) 117.6 no . . .
C(127) C(128) H(65) 118.4 no . . .
C(129) C(128) H(65) 122.7 no . . .
C(128) C(129) H(66) 120.4 no . . .
C(130) C(129) H(66) 119.3 no . . .
C(125) C(130) H(67) 120.7 no . . .
C(129) C(130) H(67) 122.8 no . . .
C(131) C(132) H(68) 118.6 no . . .
C(133) C(132) H(68) 121.2 no . . .
C(132) C(133) H(69) 119.0 no . . .
C(134) C(133) H(69) 120.1 no . . .
C(133) C(134) H(70) 121.9 no . . .
C(135) C(134) H(70) 118.7 no . . .
C(134) C(135) H(71) 119.9 no . . .
C(136) C(135) H(71) 120.4 no . . .
C(131) C(136) H(72) 118.6 no . . .
C(135) C(136) H(72) 118.5 no . . .
C(201) C(202) H(73) 121.1 no . . .
C(203) C(202) H(73) 119.9 no . . .
C(202) C(203) H(74) 118.5 no . . .
C(204) C(203) H(74) 120.1 no . . .
C(203) C(204) H(75) 119.7 no . . .
C(205) C(204) H(75) 120.5 no . . .
C(204) C(205) H(76) 117.1 no . . .
C(206) C(205) H(76) 121.7 no . . .
C(201) C(206) H(77) 119.5 no . . .
C(205) C(206) H(77) 121.3 no . . .
C(207) C(208) H(78) 118.3 no . . .
C(209) C(208) H(78) 120.8 no . . .
C(208) C(209) H(79) 120.8 no . . .
C(210) C(209) H(79) 120.5 no . . .
C(209) C(210) H(80) 120.7 no . . .
C(211) C(210) H(80) 118.4 no . . .
C(210) C(211) H(81) 119.5 no . . .
C(212) C(211) H(81) 119.3 no . . .
C(207) C(212) H(82) 120.6 no . . .
C(211) C(212) H(82) 119.3 no . . .
C(213) C(214) H(83) 120.7 no . . .
C(215) C(214) H(83) 120.9 no . . .
C(214) C(215) H(84) 118.7 no . . .
C(216) C(215) H(84) 118.5 no . . .
C(215) C(216) H(85) 121.5 no . . .
C(217) C(216) H(85) 119.3 no . . .
C(216) C(217) H(86) 118.6 no . . .
C(218) C(217) H(86) 122.0 no . . .
C(213) C(218) H(87) 119.4 no . . .
C(217) C(218) H(87) 119.8 no . . .
C(219) C(220) H(88) 118.4 no . . .
C(221) C(220) H(88) 120.8 no . . .
C(220) C(221) H(89) 119.9 no . . .
C(222) C(221) H(89) 119.5 no . . .
C(221) C(222) H(90) 120.9 no . . .
C(223) C(222) H(90) 121.2 no . . .
C(222) C(223) H(91) 120.7 no . . .
C(224) C(223) H(91) 119.2 no . . .
C(219) C(224) H(92) 119.8 no . . .
C(223) C(224) H(92) 118.4 no . . .
C(225) C(226) H(93) 119.3 no . . .
C(227) C(226) H(93) 120.5 no . . .
C(226) C(227) H(94) 117.8 no . . .
C(228) C(227) H(94) 121.7 no . . .
C(227) C(228) H(95) 120.1 no . . .
C(229) C(228) H(95) 121.0 no . . .
C(228) C(229) H(96) 119.8 no . . .
C(230) C(229) H(96) 118.9 no . . .
C(225) C(230) H(97) 118.9 no . . .
C(229) C(230) H(97) 121.5 no . . .
C(231) C(232) H(98) 115.4 no . . .
C(233) C(232) H(98) 119.8 no . . .
C(232) C(233) H(99) 119.9 no . . .
C(234) C(233) H(99) 121.6 no . . .
C(233) C(234) H(100) 122.6 no . . .
C(235) C(234) H(100) 116.7 no . . .
C(234) C(235) H(101) 122.5 no . . .
C(236) C(235) H(101) 115.5 no . . .
C(231) C(236) H(102) 120.4 no . . .
C(235) C(236) H(102) 122.6 no . . .

loop_
_geom_bond_atom_site_label_1
_geom_bond_atom_site_label_2
_geom_bond_distance
_geom_bond_publ_flag
_geom_bond_site_symmetry_1
_geom_bond_site_symmetry_2
Br(1) Cu(1) 2.4554(13) yes . .
Br(1) Cu(2) 2.6066(13) yes . .
Br(2) Cu(2) 2.5409(12) yes . .
Br(2) Cu(3) 2.5347(12) yes . .
Br(3) Cu(3) 2.5413(12) yes . .
Br(3) Cu(4) 2.4739(13) yes . .
Br(4) Cu(4) 2.433(6) yes . .
Br(5) Br(6) 2.208(4) yes . .
Br(6) Br(7) 2.352(5) yes . .
Cu(1) P(1) 2.238(2) yes . .
Cu(1) P(5) 2.239(2) yes . .
Cu(1) O(1) 2.200(7) yes . .
Cu(2) P(2) 2.255(2) yes . .
Cu(2) P(6) 2.251(2) yes . .
Cu(3) P(3) 2.243(2) yes . .
Cu(3) P(7) 2.237(2) yes . .
Cu(4) P(4) 2.247(2) yes . .
Cu(4) P(8) 2.251(2) yes . .
Cu(4) O(6) 2.04(3) yes . .
Cu(4) O(7) 2.46(3) yes . .
S(1) O(1) 1.472(8) yes . .
S(1) C(11) 1.761(15) yes . .
S(1) C(12) 1.76(2) yes . .
S(2) O(2) 1.503(8) yes . .
S(2) C(13) 1.774(12) yes . .
S(2) C(14) 1.782(15) yes . .
S(3) O(3) 1.526(15) yes . .
S(3) C(15) 1.61(3) yes . .
S(3) C(16) 1.729(19) yes . .
S(4) O(4) 1.490(8) yes . .
S(4) C(17) 1.857(19) yes . .
S(4) C(18) 1.776(13) yes . .
S(5) O(5) 1.515(10) yes . .
S(5) C(19) 1.691(19) yes . .
S(5) C(20) 1.806(13) yes . .
S(6) O(6) 1.49(3) yes . .
S(6) O(7) 1.57(3) yes . .
S(6) C(21) 1.81(2) yes . .
S(6) C(22) 1.88(2) yes . .
S(6) C(23) 1.71(5) yes . .
S(6) C(24) 1.76(4) yes . .
P(1) C(1) 1.845(8) yes . .
P(1) C(101) 1.813(10) yes . .
P(1) C(107) 1.825(10) yes . .
P(2) C(1) 1.839(9) yes . .
P(2) C(2) 1.849(8) yes . .
P(2) C(113) 1.819(10) yes . .
P(3) C(2) 1.848(8) yes . .
P(3) C(3) 1.843(9) yes . .
P(3) C(119) 1.834(8) yes . .
P(4) C(3) 1.820(8) yes . .
P(4) C(125) 1.825(9) yes . .
P(4) C(131) 1.815(9) yes . .
P(5) C(4) 1.830(7) yes . .
P(5) C(201) 1.822(8) yes . .
P(5) C(207) 1.817(8) yes . .
P(6) C(4) 1.839(8) yes . .
P(6) C(5) 1.821(7) yes . .
P(6) C(213) 1.830(8) yes . .
P(7) C(5) 1.841(7) yes . .
P(7) C(6) 1.841(8) yes . .
P(7) C(219) 1.822(8) yes . .
P(8) C(6) 1.822(8) yes . .
P(8) C(225) 1.831(9) yes . .
P(8) C(231) 1.838(10) yes . .
C(101) C(102) 1.393(15) yes . .
C(101) C(106) 1.398(12) yes . .
C(102) C(103) 1.395(17) yes . .
C(103) C(104) 1.407(18) yes . .
C(104) C(105) 1.368(16) yes . .
C(105) C(106) 1.359(15) yes . .
C(107) C(108) 1.412(17) yes . .
C(107) C(112) 1.394(14) yes . .
C(108) C(109) 1.380(17) yes . .
C(109) C(110) 1.420(18) yes . .
C(110) C(111) 1.28(2) yes . .
C(111) C(112) 1.421(17) yes . .
C(113) C(114) 1.356(17) yes . .
C(113) C(118) 1.420(14) yes . .
C(114) C(115) 1.403(18) yes . .
C(115) C(116) 1.351(19) yes . .
C(116) C(117) 1.35(2) yes . .
C(117) C(118) 1.429(19) yes . .
C(119) C(120) 1.358(14) yes . .
C(119) C(124) 1.405(13) yes . .
C(120) C(121) 1.396(15) yes . .
C(121) C(122) 1.363(16) yes . .
C(122) C(123) 1.39(2) yes . .
C(123) C(124) 1.381(15) yes . .
C(125) C(126) 1.370(17) yes . .
C(125) C(130) 1.436(16) yes . .
C(126) C(127) 1.350(18) yes . .
C(127) C(128) 1.29(2) yes . .
C(128) C(129) 1.39(3) yes . .
C(129) C(130) 1.445(18) yes . .
C(131) C(132) 1.432(12) yes . .
C(131) C(136) 1.324(16) yes . .
C(132) C(133) 1.364(16) yes . .
C(133) C(134) 1.374(17) yes . .
C(134) C(135) 1.35(2) yes . .
C(135) C(136) 1.42(2) yes . .
C(201) C(202) 1.372(12) yes . .
C(201) C(206) 1.419(12) yes . .
C(202) C(203) 1.418(12) yes . .
C(203) C(204) 1.322(14) yes . .
C(204) C(205) 1.396(16) yes . .
C(205) C(206) 1.359(13) yes . .
C(207) C(208) 1.391(12) yes . .
C(207) C(212) 1.400(13) yes . .
C(208) C(209) 1.404(13) yes . .
C(209) C(210) 1.390(15) yes . .
C(210) C(211) 1.357(16) yes . .
C(211) C(212) 1.386(16) yes . .
C(213) C(214) 1.383(12) yes . .
C(213) C(218) 1.387(12) yes . .
C(214) C(215) 1.387(14) yes . .
C(215) C(216) 1.331(15) yes . .
C(216) C(217) 1.407(17) yes . .
C(217) C(218) 1.366(13) yes . .
C(219) C(220) 1.404(12) yes . .
C(219) C(224) 1.383(12) yes . .
C(220) C(221) 1.345(16) yes . .
C(221) C(222) 1.445(19) yes . .
C(222) C(223) 1.397(15) yes . .
C(223) C(224) 1.374(13) yes . .
C(225) C(226) 1.356(14) yes . .
C(225) C(230) 1.408(13) yes . .
C(226) C(227) 1.399(19) yes . .
C(227) C(228) 1.42(2) yes . .
C(228) C(229) 1.344(17) yes . .
C(229) C(230) 1.403(15) yes . .
C(231) C(232) 1.328(19) yes . .
C(231) C(236) 1.398(15) yes . .
C(232) C(233) 1.39(2) yes . .
C(233) C(234) 1.37(2) yes . .
C(234) C(235) 1.29(2) yes . .
C(235) C(236) 1.47(2) yes . .
C(1) H(1) 0.963 no . .
C(1) H(2) 0.956 no . .
C(2) H(3) 0.957 no . .
C(2) H(4) 0.937 no . .
C(3) H(5) 0.962 no . .
C(3) H(6) 0.952 no . .
C(4) H(7) 0.950 no . .
C(4) H(8) 0.966 no . .
C(5) H(9) 0.961 no . .
C(5) H(10) 0.958 no . .
C(6) H(11) 0.948 no . .
C(6) H(12) 0.950 no . .
C(11) H(13) 0.954 no . .
C(11) H(14) 0.925 no . .
C(11) H(15) 0.973 no . .
C(12) H(16) 0.948 no . .
C(12) H(17) 0.948 no . .
C(12) H(18) 0.961 no . .
C(13) H(19) 0.971 no . .
C(13) H(20) 0.968 no . .
C(13) H(21) 0.943 no . .
C(14) H(22) 0.955 no . .
C(14) H(23) 0.934 no . .
C(14) H(24) 0.971 no . .
C(15) H(25) 0.947 no . .
C(15) H(26) 0.975 no . .
C(15) H(27) 0.933 no . .
C(16) H(28) 0.922 no . .
C(16) H(29) 1.047 no . .
C(16) H(30) 0.934 no . .
C(17) H(31) 0.977 no . .
C(17) H(32) 0.943 no . .
C(17) H(33) 0.885 no . .
C(18) H(34) 0.938 no . .
C(18) H(35) 0.975 no . .
C(18) H(36) 0.948 no . .
C(19) H(37) 1.017 no . .
C(19) H(38) 0.945 no . .
C(19) H(39) 0.956 no . .
C(20) H(40) 0.972 no . .
C(20) H(41) 0.955 no . .
C(20) H(42) 0.918 no . .
C(102) H(43) 0.953 no . .
C(103) H(44) 0.970 no . .
C(104) H(45) 0.969 no . .
C(105) H(46) 0.968 no . .
C(106) H(47) 0.954 no . .
C(108) H(48) 0.982 no . .
C(109) H(49) 0.963 no . .
C(110) H(50) 0.964 no . .
C(111) H(51) 0.957 no . .
C(112) H(52) 0.971 no . .
C(114) H(53) 0.968 no . .
C(115) H(54) 0.971 no . .
C(116) H(55) 0.939 no . .
C(117) H(56) 0.988 no . .
C(118) H(57) 0.982 no . .
C(120) H(58) 0.954 no . .
C(121) H(59) 0.986 no . .
C(122) H(60) 0.956 no . .
C(123) H(61) 0.942 no . .
C(124) H(62) 0.956 no . .
C(126) H(63) 0.995 no . .
C(127) H(64) 0.994 no . .
C(128) H(65) 0.976 no . .
C(129) H(66) 0.973 no . .
C(130) H(67) 0.966 no . .
C(132) H(68) 0.946 no . .
C(133) H(69) 0.964 no . .
C(134) H(70) 0.961 no . .
C(135) H(71) 0.964 no . .
C(136) H(72) 0.967 no . .
C(202) H(73) 0.964 no . .
C(203) H(74) 0.942 no . .
C(204) H(75) 0.970 no . .
C(205) H(76) 0.953 no . .
C(206) H(77) 0.973 no . .
C(208) H(78) 0.937 no . .
C(209) H(79) 0.960 no . .
C(210) H(80) 0.961 no . .
C(211) H(81) 0.940 no . .
C(212) H(82) 0.953 no . .
C(214) H(83) 0.957 no . .
C(215) H(84) 0.984 no . .
C(216) H(85) 0.962 no . .
C(217) H(86) 0.942 no . .
C(218) H(87) 0.965 no . .
C(220) H(88) 0.961 no . .
C(221) H(89) 0.967 no . .
C(222) H(90) 0.971 no . .
C(223) H(91) 0.955 no . .
C(224) H(92) 0.953 no . .
C(226) H(93) 0.936 no . .
C(227) H(94) 0.962 no . .
C(228) H(95) 0.942 no . .
C(229) H(96) 0.941 no . .
C(230) H(97) 0.947 no . .
C(232) H(98) 0.978 no . .
C(233) H(99) 0.988 no . .
C(234) H(100) 0.962 no . .
C(235) H(101) 0.986 no . .
C(236) H(102) 0.946 no . .
